data_4131569
loop_
_publ_author_name
'Zhu, Ru-Yi'
'Liu, Luo-Yan'
'Yu, Jin-Quan'

_publ_section_title
;
 Highly Versatile \b-C(sp<sup>3</sup>)-H Iodination of Ketones Using a
 Practical Auxiliary.
;
_journal_issue 36
_journal_name_full 'Journal of the American Chemical Society'
_journal_page_first 12394
_journal_page_last 12397
_journal_paper_doi 10.1021/jacs.7b06851
_journal_volume 139
_journal_year 2017
_chemical_formula_moiety 'C26 H28 N O3 P Pd'
_chemical_formula_sum 'C26 H28 N O3 P Pd'
_chemical_formula_weight 539.86
_space_group_crystal_system monoclinic
_space_group_IT_number 14
_space_group_name_Hall '-P 2ybc'
_space_group_name_H-M_alt 'P 1 21/c 1'
_atom_sites_solution_hydrogens geom
_atom_sites_solution_primary dual
_audit_creation_date 2017-06-27
_audit_creation_method
;
Olex2 1.2-beta
(compiled 2017.03.28 svn.r3405 for OlexSys, GUI svn.r5337)
;
_cell_angle_alpha 90
_cell_angle_beta 110.150(3)
_cell_angle_gamma 90
_cell_formula_units_Z 4
_cell_length_a 13.5418(12)
_cell_length_b 12.5775(14)
_cell_length_c 14.9257(17)
_cell_measurement_reflns_used 9923
_cell_measurement_temperature 100
_cell_measurement_theta_max 27.858
_cell_measurement_theta_min 2.175
_cell_volume 2386.6(4)
_computing_cell_refinement 'SAINT V8.38A (?, 2016)'
_computing_data_collection 'APEX2 v2013.6-2 (Bruker, 2013)'
_computing_data_reduction 'SAINT V8.38A (?, 2016)'
_computing_molecular_graphics 'Olex2 (Dolomanov et al., 2009)'
_computing_publication_material 'Olex2 (Dolomanov et al., 2009)'
_computing_structure_refinement 'ShelXL (Sheldrick, 2015)'
_computing_structure_solution 'XT (Sheldrick, 2008)'
_diffrn_ambient_temperature 100.0
_diffrn_detector 'Bruker APEX CCD'
_diffrn_detector_area_resol_mean 8.0
_diffrn_detector_type 'CCD Area Detector'
_diffrn_measured_fraction_theta_full 0.997
_diffrn_measured_fraction_theta_max 0.994
_diffrn_measurement_device 'Kappa Four-Circle Diffractometer'
_diffrn_measurement_device_type 'Bruker APEX-II CCD'
_diffrn_measurement_method '\f and \w scans'
_diffrn_radiation_monochromator graphite
_diffrn_radiation_probe x-ray
_diffrn_radiation_type MoK\a
_diffrn_radiation_wavelength 0.71073
_diffrn_radiation_xray_symbol K-L~3~
_diffrn_reflns_av_R_equivalents 0.0292
_diffrn_reflns_av_unetI/netI 0.0257
_diffrn_reflns_Laue_measured_fraction_full 0.997
_diffrn_reflns_Laue_measured_fraction_max 0.994
_diffrn_reflns_limit_h_max 17
_diffrn_reflns_limit_h_min -14
_diffrn_reflns_limit_k_max 16
_diffrn_reflns_limit_k_min -16
_diffrn_reflns_limit_l_max 16
_diffrn_reflns_limit_l_min -19
_diffrn_reflns_number 24974
_diffrn_reflns_point_group_measured_fraction_full 0.997
_diffrn_reflns_point_group_measured_fraction_max 0.994
_diffrn_reflns_theta_full 25.242
_diffrn_reflns_theta_max 27.945
_diffrn_reflns_theta_min 2.907
_diffrn_source 'sealed tube'
_diffrn_source_type fine-focus
_diffrn_standards_number 0
_exptl_absorpt_coefficient_mu 0.872
_exptl_absorpt_correction_T_max 0.2622
_exptl_absorpt_correction_T_min 0.2255
_exptl_absorpt_correction_type multi-scan
_exptl_absorpt_process_details
'SADABS-2016/2 (Bruker,2016/2) was used for absorption correction. wR2(int) was 0.0442 before and 0.0380 after correction. The Ratio of minimum to maximum transmission is 0.8600. The \l/2 correction factor is Not present.'
_exptl_crystal_colour colourless
_exptl_crystal_colour_primary colourless
_exptl_crystal_density_diffrn 1.503
_exptl_crystal_description block
_exptl_crystal_F_000 1104
_exptl_crystal_size_max 0.3
_exptl_crystal_size_mid 0.24
_exptl_crystal_size_min 0.19
_refine_diff_density_max 0.430
_refine_diff_density_min -0.398
_refine_diff_density_rms 0.068
_refine_ls_extinction_method none
_refine_ls_goodness_of_fit_ref 1.035
_refine_ls_hydrogen_treatment constr
_refine_ls_matrix_type full
_refine_ls_number_parameters 292
_refine_ls_number_reflns 5704
_refine_ls_number_restraints 0
_refine_ls_restrained_S_all 1.035
_refine_ls_R_factor_all 0.0313
_refine_ls_R_factor_gt 0.0235
_refine_ls_shift/su_max 0.001
_refine_ls_shift/su_mean 0.000
_refine_ls_structure_factor_coef Fsqd
_refine_ls_weighting_details 'w=1/[\s^2^(Fo^2^)+(0.0273P)^2^+1.4286P] where P=(Fo^2^+2Fc^2^)/3'
_refine_ls_weighting_scheme calc
_refine_ls_wR_factor_gt 0.0563
_refine_ls_wR_factor_ref 0.0603
_reflns_Friedel_coverage 0.000
_reflns_number_gt 4883
_reflns_number_total 5704
_reflns_threshold_expression 'I > 2\s(I)'
_cod_data_source_file ja7b06851_si_002.cif
_cod_data_source_block yu87_0m_a
_cod_depositor_comments
;
The following automatic conversions were performed:

data item '_diffrn_radiation_probe' value 'X-ray' was changed to
'x-ray' in accordance with the
/home/saulius/struct/COD-crude-data/automatic-downloads/DataCite-retrospective/ACS/depositions/lib/dictionaries/cif_core.dic
dictionary named 'cif_core.dic' version 2.4.2 last updated on
2011-04-26.

Automatic conversion script
Id: cif_fix_values 6909 2019-04-08 15:41:33Z antanas 
;
_cod_database_code 4131569
_shelx_shelxl_version_number 2016/6
_shelx_space_group_comment
;
The symmetry employed for this shelxl refinement is uniquely defined
by the following loop, which should always be used as a source of
symmetry information in preference to the above space-group names.
They are only intended as comments.
;
_shelx_estimated_absorpt_t_max 0.852
_shelx_estimated_absorpt_t_min 0.780
_olex2_refinement_description
;
1. Fixed Uiso
 At 1.2 times of:
  All C(H) groups, All C(H,H) groups
 At 1.5 times of:
  All C(H,H,H) groups
2.a Secondary CH2 refined with riding coordinates:
 C1(H1A,H1B), C7(H7A,H7B)
2.b Aromatic/amide H refined with riding coordinates:
 C16(H16), C24(H24), C26(H26), C20(H20), C25(H25), C14(H14), C10(H10),
 C22(H22), C18(H18), C17(H17), C19(H19), C23(H23), C11(H11), C13(H13), C12(H12)
2.c Idealised Me refined as rotating group:
 C4(H4A,H4B,H4C), C3(H3A,H3B,H3C), C6(H6A,H6B,H6C)
;
_olex2_submission_special_instructions 'No special instructions were received'

loop_
_space_group_symop_operation_xyz
'x, y, z'
'-x, y+1/2, -z+1/2'
'-x, -y, -z'
'x, -y-1/2, z-1/2'

loop_
_atom_site_label
_atom_site_type_symbol
_atom_site_fract_x
_atom_site_fract_y
_atom_site_fract_z
_atom_site_U_iso_or_equiv
_atom_site_adp_type
_atom_site_occupancy
_atom_site_site_symmetry_order
_atom_site_calc_flag
_atom_site_refinement_flags_posn
Pd1 Pd 0.23798(2) 0.43940(2) 0.40719(2) 0.01437(5) Uani 1 1 d .
P1 P 0.29510(4) 0.56602(3) 0.51937(3) 0.01419(9) Uani 1 1 d .
O1 O 0.18644(11) 0.23049(10) 0.29635(10) 0.0247(3) Uani 1 1 d .
O2 O 0.24755(11) 0.30532(10) 0.49833(9) 0.0214(3) Uani 1 1 d .
N1 N 0.18399(12) 0.34222(12) 0.29191(11) 0.0181(3) Uani 1 1 d .
O3 O 0.27379(12) 0.13252(11) 0.52540(10) 0.0301(3) Uani 1 1 d .
C16 C 0.22693(16) 0.63645(16) 0.66760(14) 0.0232(4) Uani 1 1 d .
H16 H 0.298924 0.635238 0.707140 0.028 Uiso 1 1 calc R
C24 C 0.41028(18) 0.87660(16) 0.42448(14) 0.0278(5) Uani 1 1 d .
H24 H 0.436175 0.940345 0.406505 0.033 Uiso 1 1 calc R
C21 C 0.33682(14) 0.69014(14) 0.48035(12) 0.0165(4) Uani 1 1 d .
C9 C 0.40669(14) 0.52946(14) 0.62447(13) 0.0171(4) Uani 1 1 d .
C26 C 0.29280(16) 0.78795(15) 0.48919(13) 0.0204(4) Uani 1 1 d .
H26 H 0.237647 0.791248 0.514806 0.025 Uiso 1 1 calc R
C20 C 0.09214(15) 0.60726(15) 0.51549(14) 0.0214(4) Uani 1 1 d .
H20 H 0.071576 0.585420 0.450702 0.026 Uiso 1 1 calc R
C25 C 0.32934(18) 0.88098(15) 0.46059(14) 0.0266(4) Uani 1 1 d .
H25 H 0.298497 0.947424 0.465970 0.032 Uiso 1 1 calc R
C15 C 0.19776(14) 0.60597(14) 0.57213(13) 0.0167(4) Uani 1 1 d .
C14 C 0.40200(16) 0.43257(15) 0.66843(14) 0.0233(4) Uani 1 1 d .
H14 H 0.346042 0.384345 0.639628 0.028 Uiso 1 1 calc R
C10 C 0.49013(15) 0.59869(16) 0.66683(14) 0.0217(4) Uani 1 1 d .
H10 H 0.494372 0.664073 0.636487 0.026 Uiso 1 1 calc R
C22 C 0.41681(15) 0.68638(15) 0.44119(13) 0.0207(4) Uani 1 1 d .
H22 H 0.445718 0.619805 0.432968 0.025 Uiso 1 1 calc R
C2 C 0.12324(15) 0.50146(15) 0.20935(13) 0.0202(4) Uani 1 1 d .
C18 C 0.04646(17) 0.67124(16) 0.64712(16) 0.0286(5) Uani 1 1 d .
H18 H -0.005167 0.694680 0.672543 0.034 Uiso 1 1 calc R
C17 C 0.15085(17) 0.66861(17) 0.70500(16) 0.0287(5) Uani 1 1 d .
H17 H 0.170658 0.688707 0.770178 0.034 Uiso 1 1 calc R
C1 C 0.20712(15) 0.54718(14) 0.29989(13) 0.0197(4) Uani 1 1 d .
H1A H 0.181085 0.614044 0.318826 0.024 Uiso 1 1 calc R
H1B H 0.272333 0.563278 0.286644 0.024 Uiso 1 1 calc R
C4 C 0.01235(16) 0.53146(17) 0.20828(16) 0.0298(5) Uani 1 1 d .
H4A H 0.003950 0.507908 0.267831 0.045 Uiso 1 1 calc GR
H4B H -0.040674 0.496785 0.154066 0.045 Uiso 1 1 calc GR
H4C H 0.003364 0.608756 0.202273 0.045 Uiso 1 1 calc GR
C19 C 0.01610(15) 0.64029(16) 0.55283(15) 0.0250(4) Uani 1 1 d .
H19 H -0.056041 0.641501 0.513713 0.030 Uiso 1 1 calc R
C5 C 0.13120(14) 0.38143(15) 0.21000(13) 0.0199(4) Uani 1 1 d .
C8 C 0.26348(14) 0.21092(14) 0.47434(14) 0.0197(4) Uani 1 1 d .
C23 C 0.45426(16) 0.77933(17) 0.41423(15) 0.0260(4) Uani 1 1 d .
H23 H 0.509666 0.776576 0.388898 0.031 Uiso 1 1 calc R
C11 C 0.56711(16) 0.57263(18) 0.75316(14) 0.0271(4) Uani 1 1 d .
H11 H 0.623506 0.620312 0.782135 0.033 Uiso 1 1 calc R
C13 C 0.47973(17) 0.40707(18) 0.75463(15) 0.0286(5) Uani 1 1 d .
H13 H 0.476881 0.341254 0.784878 0.034 Uiso 1 1 calc R
C7 C 0.27472(16) 0.19460(15) 0.37636(15) 0.0250(4) Uani 1 1 d .
H7A H 0.338479 0.232604 0.375701 0.030 Uiso 1 1 calc R
H7B H 0.285587 0.117909 0.368024 0.030 Uiso 1 1 calc R
C3 C 0.13918(16) 0.54616(16) 0.11943(14) 0.0252(4) Uani 1 1 d .
H3A H 0.144266 0.623835 0.123864 0.038 Uiso 1 1 calc GR
H3B H 0.079351 0.526055 0.062958 0.038 Uiso 1 1 calc GR
H3C H 0.204100 0.517088 0.114151 0.038 Uiso 1 1 calc GR
C6 C 0.07948(18) 0.31452(18) 0.12415(15) 0.0314(5) Uani 1 1 d .
H6A H 0.129833 0.299142 0.091894 0.047 Uiso 1 1 calc GR
H6B H 0.018945 0.352724 0.080405 0.047 Uiso 1 1 calc GR
H6C H 0.055655 0.247708 0.143716 0.047 Uiso 1 1 calc GR
C12 C 0.56135(16) 0.47746(19) 0.79652(14) 0.0301(5) Uani 1 1 d .
H12 H 0.613813 0.459839 0.855735 0.036 Uiso 1 1 calc R

loop_
_atom_site_aniso_label
_atom_site_aniso_U_11
_atom_site_aniso_U_22
_atom_site_aniso_U_33
_atom_site_aniso_U_23
_atom_site_aniso_U_13
_atom_site_aniso_U_12
Pd1 0.01747(8) 0.01194(7) 0.01366(7) 0.00003(5) 0.00532(5) 0.00062(5)
P1 0.0164(2) 0.0124(2) 0.0139(2) 0.00019(17) 0.00534(17) 0.00115(16)
O1 0.0360(8) 0.0131(6) 0.0227(7) -0.0023(5) 0.0071(6) -0.0023(6)
O2 0.0288(7) 0.0151(6) 0.0205(7) 0.0021(5) 0.0089(6) 0.0007(5)
N1 0.0213(8) 0.0140(7) 0.0200(8) -0.0021(6) 0.0083(6) -0.0011(6)
O3 0.0426(9) 0.0183(7) 0.0284(8) 0.0055(6) 0.0111(7) 0.0014(6)
C16 0.0248(10) 0.0246(10) 0.0208(10) -0.0027(8) 0.0086(8) 0.0003(8)
C24 0.0436(13) 0.0206(10) 0.0183(10) 0.0012(8) 0.0096(9) -0.0113(9)
C21 0.0214(9) 0.0148(8) 0.0121(8) 0.0002(7) 0.0041(7) -0.0005(7)
C9 0.0187(9) 0.0177(8) 0.0146(8) -0.0006(7) 0.0054(7) 0.0045(7)
C26 0.0289(10) 0.0181(9) 0.0153(9) -0.0005(7) 0.0089(7) 0.0024(7)
C20 0.0229(10) 0.0188(9) 0.0223(10) 0.0028(8) 0.0074(8) 0.0014(7)
C25 0.0466(13) 0.0129(9) 0.0203(10) 0.0003(8) 0.0116(9) 0.0017(8)
C15 0.0185(9) 0.0137(8) 0.0202(9) 0.0005(7) 0.0096(7) 0.0000(6)
C14 0.0256(10) 0.0216(9) 0.0213(10) 0.0017(8) 0.0062(8) 0.0019(8)
C10 0.0213(9) 0.0217(9) 0.0213(10) 0.0001(8) 0.0064(8) 0.0021(7)
C22 0.0230(9) 0.0181(9) 0.0218(9) -0.0004(8) 0.0086(7) 0.0001(7)
C2 0.0206(9) 0.0196(9) 0.0184(9) 0.0012(7) 0.0044(7) -0.0002(7)
C18 0.0320(11) 0.0198(10) 0.0438(13) 0.0023(9) 0.0258(10) 0.0031(8)
C17 0.0365(12) 0.0276(11) 0.0266(11) -0.0028(9) 0.0168(9) 0.0017(9)
C1 0.0270(10) 0.0166(9) 0.0147(9) 0.0014(7) 0.0063(7) -0.0010(7)
C4 0.0257(11) 0.0302(11) 0.0337(12) 0.0077(9) 0.0105(9) 0.0042(8)
C19 0.0204(10) 0.0195(9) 0.0367(12) 0.0051(8) 0.0121(9) 0.0014(7)
C5 0.0196(9) 0.0227(9) 0.0172(9) -0.0031(8) 0.0061(7) -0.0031(7)
C8 0.0160(9) 0.0180(9) 0.0222(9) 0.0025(7) 0.0031(7) -0.0002(7)
C23 0.0277(11) 0.0292(11) 0.0229(10) 0.0004(8) 0.0108(8) -0.0076(8)
C11 0.0186(9) 0.0394(12) 0.0212(10) -0.0046(9) 0.0041(8) 0.0001(8)
C13 0.0342(12) 0.0283(11) 0.0220(10) 0.0094(9) 0.0080(9) 0.0080(9)
C7 0.0297(11) 0.0164(9) 0.0308(11) 0.0024(8) 0.0128(9) 0.0055(8)
C3 0.0286(11) 0.0259(10) 0.0191(9) 0.0026(8) 0.0055(8) -0.0013(8)
C6 0.0411(12) 0.0286(11) 0.0194(10) -0.0031(9) 0.0037(9) -0.0076(9)
C12 0.0239(10) 0.0456(13) 0.0176(10) 0.0067(9) 0.0031(8) 0.0114(9)

loop_
_atom_type_symbol
_atom_type_description
_atom_type_scat_dispersion_real
_atom_type_scat_dispersion_imag
_atom_type_scat_source
C C 0.0033 0.0016 'International Tables Vol C Tables 4.2.6.8 and 6.1.1.4'
H H 0.0000 0.0000 'International Tables Vol C Tables 4.2.6.8 and 6.1.1.4'
N N 0.0061 0.0033 'International Tables Vol C Tables 4.2.6.8 and 6.1.1.4'
O O 0.0106 0.0060 'International Tables Vol C Tables 4.2.6.8 and 6.1.1.4'
P P 0.1023 0.0942 'International Tables Vol C Tables 4.2.6.8 and 6.1.1.4'
Pd Pd -0.9988 1.0072 'International Tables Vol C Tables 4.2.6.8 and 6.1.1.4'

loop_
_geom_angle_atom_site_label_1
_geom_angle_atom_site_label_2
_geom_angle_atom_site_label_3
_geom_angle
O2 Pd1 P1 98.90(4)
N1 Pd1 P1 171.69(5)
N1 Pd1 O2 89.41(6)
C1 Pd1 P1 92.24(5)
C1 Pd1 O2 168.01(6)
C1 Pd1 N1 79.46(7)
C21 P1 Pd1 115.73(6)
C21 P1 C9 103.57(8)
C21 P1 C15 104.58(8)
C9 P1 Pd1 115.67(6)
C9 P1 C15 101.90(8)
C15 P1 Pd1 113.75(6)
N1 O1 C7 110.58(13)
C8 O2 Pd1 122.12(12)
O1 N1 Pd1 124.45(11)
C5 N1 Pd1 119.72(13)
C5 N1 O1 115.16(15)
C15 C16 H16 119.9
C17 C16 H16 119.9
C17 C16 C15 120.12(18)
C25 C24 H24 119.8
C25 C24 C23 120.38(18)
C23 C24 H24 119.8
C26 C21 P1 122.43(14)
C26 C21 C22 119.22(17)
C22 C21 P1 118.35(14)
C14 C9 P1 117.80(14)
C10 C9 P1 122.35(14)
C10 C9 C14 119.55(17)
C21 C26 H26 119.9
C21 C26 C25 120.25(18)
C25 C26 H26 119.9
C15 C20 H20 119.7
C15 C20 C19 120.56(18)
C19 C20 H20 119.7
C24 C25 C26 120.01(18)
C24 C25 H25 120.0
C26 C25 H25 120.0
C16 C15 P1 121.62(14)
C20 C15 P1 119.12(14)
C20 C15 C16 119.26(17)
C9 C14 H14 120.2
C13 C14 C9 119.60(19)
C13 C14 H14 120.2
C9 C10 H10 119.8
C11 C10 C9 120.36(19)
C11 C10 H10 119.8
C21 C22 H22 119.8
C23 C22 C21 120.40(18)
C23 C22 H22 119.8
C4 C2 C1 109.72(17)
C5 C2 C1 109.65(15)
C5 C2 C4 108.11(16)
C5 C2 C3 109.84(16)
C3 C2 C1 110.19(16)
C3 C2 C4 109.29(16)
C17 C18 H18 119.6
C19 C18 H18 119.6
C19 C18 C17 120.86(19)
C16 C17 H17 120.1
C18 C17 C16 119.8(2)
C18 C17 H17 120.1
Pd1 C1 H1A 109.8
Pd1 C1 H1B 109.8
C2 C1 Pd1 109.33(12)
C2 C1 H1A 109.8
C2 C1 H1B 109.8
H1A C1 H1B 108.3
C2 C4 H4A 109.5
C2 C4 H4B 109.5
C2 C4 H4C 109.5
H4A C4 H4B 109.5
H4A C4 H4C 109.5
H4B C4 H4C 109.5
C20 C19 H19 120.3
C18 C19 C20 119.40(19)
C18 C19 H19 120.3
N1 C5 C2 113.87(16)
N1 C5 C6 122.99(18)
C6 C5 C2 123.11(17)
O2 C8 C7 118.18(16)
O3 C8 O2 124.55(18)
O3 C8 C7 117.23(17)
C24 C23 H23 120.1
C22 C23 C24 119.71(19)
C22 C23 H23 120.1
C10 C11 H11 120.1
C12 C11 C10 119.7(2)
C12 C11 H11 120.1
C14 C13 H13 119.9
C12 C13 C14 120.1(2)
C12 C13 H13 119.9
O1 C7 C8 114.92(16)
O1 C7 H7A 108.5
O1 C7 H7B 108.5
C8 C7 H7A 108.5
C8 C7 H7B 108.5
H7A C7 H7B 107.5
C2 C3 H3A 109.5
C2 C3 H3B 109.5
C2 C3 H3C 109.5
H3A C3 H3B 109.5
H3A C3 H3C 109.5
H3B C3 H3C 109.5
C5 C6 H6A 109.5
C5 C6 H6B 109.5
C5 C6 H6C 109.5
H6A C6 H6B 109.5
H6A C6 H6C 109.5
H6B C6 H6C 109.5
C11 C12 C13 120.62(19)
C11 C12 H12 119.7
C13 C12 H12 119.7

loop_
_geom_bond_atom_site_label_1
_geom_bond_atom_site_label_2
_geom_bond_distance
Pd1 P1 2.2463(5)
Pd1 O2 2.1424(13)
Pd1 N1 2.0303(15)
Pd1 C1 2.0289(18)
P1 C21 1.8227(18)
P1 C9 1.8228(18)
P1 C15 1.8235(18)
O1 N1 1.4068(19)
O1 C7 1.441(2)
O2 C8 1.280(2)
N1 C5 1.283(2)
O3 C8 1.225(2)
C16 H16 0.9500
C16 C15 1.395(3)
C16 C17 1.390(3)
C24 H24 0.9500
C24 C25 1.379(3)
C24 C23 1.392(3)
C21 C26 1.393(2)
C21 C22 1.398(3)
C9 C14 1.396(3)
C9 C10 1.394(3)
C26 H26 0.9500
C26 C25 1.393(3)
C20 H20 0.9500
C20 C15 1.388(3)
C20 C19 1.392(3)
C25 H25 0.9500
C14 H14 0.9500
C14 C13 1.390(3)
C10 H10 0.9500
C10 C11 1.389(3)
C22 H22 0.9500
C22 C23 1.388(3)
C2 C1 1.546(2)
C2 C4 1.543(3)
C2 C5 1.513(3)
C2 C3 1.537(3)
C18 H18 0.9500
C18 C17 1.380(3)
C18 C19 1.379(3)
C17 H17 0.9500
C1 H1A 0.9900
C1 H1B 0.9900
C4 H4A 0.9800
C4 H4B 0.9800
C4 H4C 0.9800
C19 H19 0.9500
C5 C6 1.491(3)
C8 C7 1.535(3)
C23 H23 0.9500
C11 H11 0.9500
C11 C12 1.376(3)
C13 H13 0.9500
C13 C12 1.386(3)
C7 H7A 0.9900
C7 H7B 0.9900
C3 H3A 0.9800
C3 H3B 0.9800
C3 H3C 0.9800
C6 H6A 0.9800
C6 H6B 0.9800
C6 H6C 0.9800
C12 H12 0.9500
